data_4076584
loop_
_publ_author_name
'Tian, Rongqiang'
'Ng, Yongxiang'
'Ganguly, Rakesh'
'Mathey, Fran\,cois'

_publ_section_title
;
 A New Type of Phosphaferrocene--Pyrrole--Phosphaferrocene P-N-P Pincer
 Ligand
;
_journal_issue 6
_journal_name_full Organometallics
_journal_page_first 2486
_journal_paper_doi 10.1021/om300061d
_journal_volume 31
_journal_year 2012
_chemical_formula_sum 'C52.75 H60 Fe2 N O P2 Rh'
_chemical_formula_weight 1000.57
_chemical_name_systematic
; 
 ? 
;
_space_group_IT_number 2
_symmetry_cell_setting triclinic
_symmetry_space_group_name_Hall '-P 1'
_symmetry_space_group_name_H-M 'P -1'
_atom_sites_solution_hydrogens geom
_atom_sites_solution_primary direct
_atom_sites_solution_secondary difmap
_audit_creation_method SHELXL-97
_cell_angle_alpha 94.567(8)
_cell_angle_beta 104.179(6)
_cell_angle_gamma 90.188(10)
_cell_formula_units_Z 4
_cell_length_a 14.229(3)
_cell_length_b 18.247(4)
_cell_length_c 18.508(5)
_cell_measurement_reflns_used 5013
_cell_measurement_temperature 103(2)
_cell_measurement_theta_max 23.89
_cell_measurement_theta_min 2.58
_cell_volume 4642.9(19)
_computing_cell_refinement 'Bruker SAINT'
_computing_data_collection 'Bruker APEX2'
_computing_data_reduction 'Bruker SAINT'
_computing_molecular_graphics 'Bruker SHELXTL'
_computing_publication_material 'Bruker SHELXTL'
_computing_structure_refinement 'SHELXL-97 (Sheldrick, 2008)'
_computing_structure_solution 'SHELXS-97 (Sheldrick, 2008)'
_diffrn_ambient_temperature 103(2)
_diffrn_measured_fraction_theta_full 0.992
_diffrn_measured_fraction_theta_max 0.992
_diffrn_measurement_device_type 'Bruker APEX-II CCD'
_diffrn_measurement_method '\f and \w scans'
_diffrn_radiation_monochromator graphite
_diffrn_radiation_source 'fine-focus sealed tube'
_diffrn_radiation_type MoK\a
_diffrn_radiation_wavelength 0.71073
_diffrn_reflns_av_R_equivalents 0.1074
_diffrn_reflns_av_sigmaI/netI 0.1037
_diffrn_reflns_limit_h_max 17
_diffrn_reflns_limit_h_min -17
_diffrn_reflns_limit_k_max 21
_diffrn_reflns_limit_k_min -21
_diffrn_reflns_limit_l_max 22
_diffrn_reflns_limit_l_min -22
_diffrn_reflns_number 67697
_diffrn_reflns_theta_full 25.36
_diffrn_reflns_theta_max 25.36
_diffrn_reflns_theta_min 1.66
_exptl_absorpt_coefficient_mu 1.076
_exptl_absorpt_correction_T_max 0.9788
_exptl_absorpt_correction_T_min 0.9383
_exptl_absorpt_correction_type multi-scan
_exptl_absorpt_process_details sadabs
_exptl_crystal_colour red
_exptl_crystal_density_diffrn 1.431
_exptl_crystal_density_method 'not measured'
_exptl_crystal_description block
_exptl_crystal_F_000 2074
_exptl_crystal_size_max 0.06
_exptl_crystal_size_mid 0.04
_exptl_crystal_size_min 0.02
_refine_diff_density_max 1.488
_refine_diff_density_min -1.445
_refine_diff_density_rms 0.356
_refine_ls_extinction_coef 0.0145(5)
_refine_ls_extinction_expression Fc^*^=kFc[1+0.001xFc^2^\l^3^/sin(2\q)]^-1/4^
_refine_ls_extinction_method SHELXL
_refine_ls_goodness_of_fit_ref 1.057
_refine_ls_hydrogen_treatment constr
_refine_ls_matrix_type full
_refine_ls_number_parameters 1177
_refine_ls_number_reflns 16884
_refine_ls_number_restraints 312
_refine_ls_restrained_S_all 1.049
_refine_ls_R_factor_all 0.1119
_refine_ls_R_factor_gt 0.0568
_refine_ls_shift/su_max 0.004
_refine_ls_shift/su_mean 0.000
_refine_ls_structure_factor_coef Fsqd
_refine_ls_weighting_details 'calc w=1/[\s^2^(Fo^2^)+(0.0990P)^2^+0.0000P] where P=(Fo^2^+2Fc^2^)/3'
_refine_ls_weighting_scheme calc
_refine_ls_wR_factor_gt 0.1341
_refine_ls_wR_factor_ref 0.1850
_reflns_number_gt 10626
_reflns_number_total 16884
_reflns_threshold_expression >2sigma(I)
_cod_data_source_file om300061d_si_003.cif
_cod_data_source_block mat112s
_cod_depositor_comments
;
The following automatic conversions were performed:

'_symmetry_cell_setting' value 'Triclinic' changed to 'triclinic'
according to /home/saulius/struct/CIF-dictionaries/cif_core.dic
dictionary named 'cif_core.dic' version 2.4.1 from 2010-06-29.

Automatic conversion script
Id: cif_fix_values 1715 2011-07-08 13:25:40Z adriana 
;
_cod_original_sg_symbol_H-M P-1
_cod_database_code 4076584

loop_
_symmetry_equiv_pos_as_xyz
'x, y, z'
'-x, -y, -z'

loop_
_atom_site_label
_atom_site_type_symbol
_atom_site_fract_x
_atom_site_fract_y
_atom_site_fract_z
_atom_site_U_iso_or_equiv
_atom_site_adp_type
_atom_site_occupancy
_atom_site_symmetry_multiplicity
_atom_site_calc_flag
_atom_site_refinement_flags
_atom_site_disorder_assembly
_atom_site_disorder_group
Rh1 Rh 0.44171(4) 0.75199(3) 0.19660(3) 0.01882(16) Uani 1 1 d . . .
Rh2 Rh 0.18831(4) 0.74341(3) 0.73552(3) 0.01724(16) Uani 1 1 d . . .
C1 C 0.4909(5) 0.7001(4) 0.1248(5) 0.0301(18) Uani 1 1 d . . .
C2 C 0.6620(5) 0.9508(4) 0.4170(4) 0.0255(17) Uani 1 1 d . . .
C3 C 0.7482(5) 0.9731(4) 0.3969(4) 0.0244(16) Uani 1 1 d . . .
C4 C 0.7961(5) 0.9087(4) 0.3775(4) 0.0229(16) Uani 1 1 d . . .
C5 C 0.7400(5) 0.8467(4) 0.3845(4) 0.0221(16) Uani 1 1 d . . .
C6 C 0.6558(5) 0.8717(4) 0.4092(4) 0.0233(16) Uani 1 1 d . . .
C7 C 0.5900(6) 1.0006(5) 0.4423(4) 0.035(2) Uani 1 1 d . . .
H7A H 0.6079 1.0087 0.4969 0.053 Uiso 1 1 calc R . .
H7B H 0.5250 0.9777 0.4258 0.053 Uiso 1 1 calc R . .
H7C H 0.5901 1.0478 0.4205 0.053 Uiso 1 1 calc R . .
C8 C 0.7859(6) 1.0514(4) 0.4044(5) 0.037(2) Uani 1 1 d . . .
H8A H 0.8199 1.0651 0.4565 0.055 Uiso 1 1 calc R . .
H8B H 0.7314 1.0842 0.3892 0.055 Uiso 1 1 calc R . .
H8C H 0.8307 1.0557 0.3723 0.055 Uiso 1 1 calc R . .
C9 C 0.8905(5) 0.9063(5) 0.3550(5) 0.035(2) Uani 1 1 d . . .
H9A H 0.9420 0.8917 0.3967 0.052 Uiso 1 1 calc R . .
H9B H 0.9063 0.9550 0.3418 0.052 Uiso 1 1 calc R . .
H9C H 0.8849 0.8705 0.3116 0.052 Uiso 1 1 calc R . .
C10 C 0.7654(6) 0.7674(4) 0.3753(4) 0.0329(19) Uani 1 1 d . . .
H10A H 0.8080 0.7616 0.3410 0.049 Uiso 1 1 calc R . .
H10B H 0.7060 0.7376 0.3548 0.049 Uiso 1 1 calc R . .
H10C H 0.7987 0.7511 0.4240 0.049 Uiso 1 1 calc R . .
C11 C 0.5791(5) 0.8248(5) 0.4278(4) 0.0329(19) Uani 1 1 d . . .
H11A H 0.5735 0.7771 0.3986 0.049 Uiso 1 1 calc R . .
H11B H 0.5167 0.8494 0.4155 0.049 Uiso 1 1 calc R . .
H11C H 0.5970 0.8174 0.4812 0.049 Uiso 1 1 calc R . .
C12 C 0.7358(5) 0.7561(4) 0.1825(4) 0.0251(17) Uani 1 1 d . . .
H12 H 0.7054 0.7395 0.2187 0.030 Uiso 1 1 calc R . .
C13 C 0.7907(5) 0.7074(4) 0.1484(4) 0.0272(17) Uani 1 1 d . . .
H13 H 0.7976 0.6580 0.1612 0.033 Uiso 1 1 calc R . .
C14 C 0.8348(5) 0.7317(4) 0.0960(4) 0.0294(18) Uani 1 1 d . . .
H14 H 0.8726 0.6988 0.0730 0.035 Uiso 1 1 calc R . .
C15 C 0.8250(5) 0.8030(4) 0.0764(4) 0.0290(18) Uani 1 1 d . . .
H15 H 0.8554 0.8189 0.0398 0.035 Uiso 1 1 calc R . .
C16 C 0.7705(5) 0.8518(4) 0.1100(4) 0.0231(16) Uani 1 1 d . . .
H16 H 0.7640 0.9009 0.0963 0.028 Uiso 1 1 calc R . .
C17 C 0.7252(5) 0.8291(4) 0.1639(4) 0.0196(15) Uani 1 1 d . . .
C18 C 0.6603(5) 0.8781(4) 0.1956(4) 0.0173(15) Uani 1 1 d . . .
C19 C 0.6670(5) 0.9564(4) 0.2095(4) 0.0187(15) Uani 1 1 d . . .
C20 C 0.7485(5) 1.0030(4) 0.2002(4) 0.0249(17) Uani 1 1 d . . .
H20A H 0.8077 0.9743 0.2078 0.037 Uiso 1 1 calc R . .
H20B H 0.7586 1.0458 0.2370 0.037 Uiso 1 1 calc R . .
H20C H 0.7329 1.0197 0.1497 0.037 Uiso 1 1 calc R . .
C21 C 0.5719(6) 1.0683(4) 0.2484(4) 0.0271(17) Uani 1 1 d . . .
H21A H 0.5431 1.0889 0.2008 0.041 Uiso 1 1 calc R . .
H21B H 0.6349 1.0924 0.2713 0.041 Uiso 1 1 calc R . .
H21C H 0.5288 1.0765 0.2821 0.041 Uiso 1 1 calc R . .
C22 C 0.5852(5) 0.9864(4) 0.2344(4) 0.0234(16) Uani 1 1 d . . .
C23 C 0.5177(5) 0.9321(4) 0.2406(4) 0.0209(16) Uani 1 1 d . . .
C24 C 0.4177(5) 0.9419(4) 0.2559(4) 0.0221(16) Uani 1 1 d . . .
H24A H 0.4180 0.9897 0.2853 0.026 Uiso 1 1 calc R . .
H24B H 0.3698 0.9448 0.2074 0.026 Uiso 1 1 calc R . .
C25 C 0.3833(5) 0.8837(4) 0.2965(4) 0.0188(15) Uani 1 1 d . . .
C26 C 0.3405(5) 0.8984(4) 0.3557(4) 0.0218(16) Uani 1 1 d . . .
H26 H 0.3293 0.9457 0.3770 0.026 Uiso 1 1 calc R . .
C27 C 0.3168(5) 0.8308(4) 0.3786(4) 0.0221(16) Uani 1 1 d . . .
H27 H 0.2865 0.8238 0.4180 0.026 Uiso 1 1 calc R . .
C28 C 0.3453(5) 0.7771(4) 0.3338(4) 0.0186(15) Uani 1 1 d . . .
C29 C 0.3397(5) 0.6956(4) 0.3425(4) 0.0221(16) Uani 1 1 d . . .
H29A H 0.4054 0.6800 0.3675 0.026 Uiso 1 1 calc R . .
H29B H 0.2975 0.6883 0.3768 0.026 Uiso 1 1 calc R . .
C30 C 0.3037(5) 0.6449(4) 0.2741(4) 0.0195(15) Uani 1 1 d . . .
C31 C 0.2570(5) 0.5744(4) 0.2670(4) 0.0213(16) Uani 1 1 d . . .
C32 C 0.2316(5) 0.5424(4) 0.3324(4) 0.0260(17) Uani 1 1 d . . .
H32A H 0.1863 0.5006 0.3144 0.039 Uiso 1 1 calc R . .
H32B H 0.2012 0.5800 0.3595 0.039 Uiso 1 1 calc R . .
H32C H 0.2906 0.5259 0.3661 0.039 Uiso 1 1 calc R . .
C33 C 0.1924(5) 0.4644(4) 0.1712(4) 0.0279(17) Uani 1 1 d . . .
H33A H 0.1624 0.4598 0.1174 0.042 Uiso 1 1 calc R . .
H33B H 0.1425 0.4587 0.1987 0.042 Uiso 1 1 calc R . .
H33C H 0.2407 0.4262 0.1832 0.042 Uiso 1 1 calc R . .
C34 C 0.2408(5) 0.5385(4) 0.1931(4) 0.0213(16) Uani 1 1 d . . .
C35 C 0.2753(5) 0.5805(4) 0.1424(4) 0.0191(15) Uani 1 1 d . . .
C36 C 0.2780(5) 0.5605(4) 0.0641(4) 0.0236(16) Uani 1 1 d . . .
C37 C 0.2728(5) 0.6141(4) 0.0131(4) 0.0270(17) Uani 1 1 d . . .
H37 H 0.2619 0.6636 0.0282 0.032 Uiso 1 1 calc R . .
C38 C 0.2831(6) 0.5965(5) -0.0587(4) 0.036(2) Uani 1 1 d . . .
H38 H 0.2800 0.6340 -0.0919 0.044 Uiso 1 1 calc R . .
C39 C 0.2980(6) 0.5248(5) -0.0822(5) 0.038(2) Uani 1 1 d . . .
H39 H 0.3022 0.5123 -0.1321 0.046 Uiso 1 1 calc R . .
C40 C 0.3065(6) 0.4715(5) -0.0325(4) 0.035(2) Uani 1 1 d . . .
H40 H 0.3198 0.4225 -0.0477 0.042 Uiso 1 1 calc R . .
C41 C 0.2959(5) 0.4884(4) 0.0396(4) 0.0261(17) Uani 1 1 d . . .
H41 H 0.3008 0.4506 0.0727 0.031 Uiso 1 1 calc R . .
C42 C 0.0949(5) 0.7342(4) 0.1691(4) 0.0246(17) Uani 1 1 d . . .
C43 C 0.0756(5) 0.7055(4) 0.2334(4) 0.0272(18) Uani 1 1 d . . .
C44 C 0.0346(5) 0.6329(4) 0.2112(4) 0.0287(18) Uani 1 1 d . . .
C45 C 0.0301(5) 0.6174(5) 0.1338(5) 0.034(2) Uani 1 1 d . . .
C46 C 0.0668(5) 0.6799(5) 0.1074(4) 0.0276(18) Uani 1 1 d . . .
C47 C 0.1345(6) 0.8110(5) 0.1677(5) 0.044(2) Uani 1 1 d . . .
H47A H 0.0806 0.8441 0.1519 0.066 Uiso 1 1 calc R . .
H47B H 0.1759 0.8102 0.1324 0.066 Uiso 1 1 calc R . .
H47C H 0.1727 0.8283 0.2178 0.066 Uiso 1 1 calc R . .
C48 C 0.0857(6) 0.7445(5) 0.3094(4) 0.043(2) Uani 1 1 d . . .
H48A H 0.1346 0.7842 0.3175 0.064 Uiso 1 1 calc R . .
H48B H 0.1057 0.7096 0.3476 0.064 Uiso 1 1 calc R . .
H48C H 0.0233 0.7652 0.3128 0.064 Uiso 1 1 calc R . .
C49 C -0.0026(6) 0.5840(6) 0.2594(6) 0.054(3) Uani 1 1 d . . .
H49A H -0.0728 0.5897 0.2516 0.082 Uiso 1 1 calc R . .
H49B H 0.0294 0.5976 0.3120 0.082 Uiso 1 1 calc R . .
H49C H 0.0110 0.5328 0.2462 0.082 Uiso 1 1 calc R . .
C50 C -0.0139(7) 0.5493(6) 0.0863(7) 0.068(3) Uani 1 1 d . . .
H50A H -0.0093 0.5080 0.1177 0.102 Uiso 1 1 calc R . .
H50B H 0.0210 0.5379 0.0474 0.102 Uiso 1 1 calc R . .
H50C H -0.0822 0.5575 0.0629 0.102 Uiso 1 1 calc R . .
C51 C 0.0643(7) 0.6914(6) 0.0275(5) 0.057(3) Uani 1 1 d . . .
H51A H 0.0664 0.6437 -0.0003 0.086 Uiso 1 1 calc R . .
H51B H 0.1204 0.7219 0.0257 0.086 Uiso 1 1 calc R . .
H51C H 0.0044 0.7161 0.0049 0.086 Uiso 1 1 calc R . .
C52 C 0.2733(5) 0.7926(4) 0.8172(4) 0.0266(17) Uani 1 1 d . . .
C53 C 0.3140(5) 0.6118(4) 0.5470(4) 0.0228(16) Uani 1 1 d . . .
C54 C 0.3238(5) 0.5339(4) 0.5476(4) 0.0230(16) Uani 1 1 d . . .
C55 C 0.4254(5) 0.5204(4) 0.5817(4) 0.0241(17) Uani 1 1 d . . .
C56 C 0.4742(5) 0.5902(4) 0.6033(4) 0.0235(16) Uani 1 1 d . . .
C57 C 0.4065(5) 0.6471(4) 0.5806(4) 0.0258(17) Uani 1 1 d . . .
C58 C 0.2228(6) 0.6525(5) 0.5142(4) 0.034(2) Uani 1 1 d . . .
H58A H 0.2166 0.6949 0.5486 0.051 Uiso 1 1 calc R . .
H58B H 0.1662 0.6194 0.5068 0.051 Uiso 1 1 calc R . .
H58C H 0.2265 0.6695 0.4661 0.051 Uiso 1 1 calc R . .
C59 C 0.2459(6) 0.4759(5) 0.5159(4) 0.0333(19) Uani 1 1 d . . .
H59A H 0.1828 0.4954 0.5190 0.050 Uiso 1 1 calc R . .
H59B H 0.2592 0.4326 0.5445 0.050 Uiso 1 1 calc R . .
H59C H 0.2450 0.4620 0.4635 0.050 Uiso 1 1 calc R . .
C60 C 0.4705(6) 0.4469(4) 0.5892(5) 0.036(2) Uani 1 1 d . . .
H60A H 0.4984 0.4342 0.5465 0.053 Uiso 1 1 calc R . .
H60B H 0.4210 0.4098 0.5904 0.053 Uiso 1 1 calc R . .
H60C H 0.5217 0.4483 0.6357 0.053 Uiso 1 1 calc R . .
C61 C 0.5810(5) 0.6016(5) 0.6392(5) 0.036(2) Uani 1 1 d . . .
H61A H 0.6023 0.5649 0.6753 0.054 Uiso 1 1 calc R . .
H61B H 0.5926 0.6510 0.6651 0.054 Uiso 1 1 calc R . .
H61C H 0.6175 0.5965 0.6007 0.054 Uiso 1 1 calc R . .
C62 C 0.4268(6) 0.7278(4) 0.5825(5) 0.036(2) Uani 1 1 d . . .
H62A H 0.4222 0.7414 0.5316 0.053 Uiso 1 1 calc R . .
H62B H 0.4923 0.7397 0.6135 0.053 Uiso 1 1 calc R . .
H62C H 0.3794 0.7553 0.6036 0.053 Uiso 1 1 calc R . .
C63 C 0.5177(5) 0.7321(4) 0.7842(4) 0.0267(17) Uani 1 1 d . . .
H63 H 0.4850 0.7424 0.7350 0.032 Uiso 1 1 calc R . .
C64 C 0.5905(5) 0.7801(4) 0.8255(5) 0.0327(19) Uani 1 1 d . . .
H64 H 0.6085 0.8219 0.8041 0.039 Uiso 1 1 calc R . .
C65 C 0.6361(6) 0.7669(5) 0.8971(5) 0.0341(19) Uani 1 1 d . . .
H65 H 0.6858 0.7999 0.9254 0.041 Uiso 1 1 calc R . .
C66 C 0.6108(5) 0.7061(5) 0.9288(4) 0.0332(19) Uani 1 1 d . . .
H66 H 0.6423 0.6976 0.9788 0.040 Uiso 1 1 calc R . .
C67 C 0.5389(5) 0.6573(4) 0.8868(4) 0.0313(19) Uani 1 1 d . . .
H67 H 0.5219 0.6154 0.9085 0.038 Uiso 1 1 calc R . .
C68 C 0.4911(5) 0.6691(4) 0.8129(4) 0.0239(17) Uani 1 1 d . . .
C69 C 0.4111(5) 0.6208(4) 0.7710(4) 0.0191(15) Uani 1 1 d . . .
C70 C 0.4100(5) 0.5419(4) 0.7603(4) 0.0207(16) Uani 1 1 d . . .
C71 C 0.4984(5) 0.4969(4) 0.7895(4) 0.0253(17) Uani 1 1 d . . .
H71A H 0.4982 0.4829 0.8395 0.038 Uiso 1 1 calc R . .
H71B H 0.5572 0.5262 0.7921 0.038 Uiso 1 1 calc R . .
H71C H 0.4969 0.4525 0.7558 0.038 Uiso 1 1 calc R . .
C72 C 0.2970(5) 0.4283(4) 0.7109(4) 0.0233(16) Uani 1 1 d . . .
H72A H 0.3525 0.4034 0.6983 0.035 Uiso 1 1 calc R . .
H72B H 0.2391 0.4181 0.6698 0.035 Uiso 1 1 calc R . .
H72C H 0.2860 0.4102 0.7567 0.035 Uiso 1 1 calc R . .
C73 C 0.3175(5) 0.5099(4) 0.7231(4) 0.0193(15) Uani 1 1 d . . .
C74 C 0.2448(5) 0.5635(4) 0.7042(4) 0.0198(15) Uani 1 1 d . . .
C75 C 0.1365(5) 0.5519(4) 0.6745(4) 0.0209(15) Uani 1 1 d . . .
H75A H 0.1076 0.5486 0.7178 0.025 Uiso 1 1 calc R . .
H75B H 0.1247 0.5038 0.6447 0.025 Uiso 1 1 calc R . .
C76 C 0.0827(5) 0.6097(4) 0.6267(4) 0.0224(16) Uani 1 1 d . . .
C77 C 0.0119(5) 0.5927(4) 0.5626(4) 0.0236(16) Uani 1 1 d . . .
H77 H -0.0096 0.5447 0.5409 0.028 Uiso 1 1 calc R . .
C78 C -0.0232(5) 0.6598(4) 0.5349(4) 0.0252(17) Uani 1 1 d . . .
H78 H -0.0720 0.6655 0.4905 0.030 Uiso 1 1 calc R . .
C79 C 0.0264(5) 0.7155(4) 0.5839(4) 0.0214(16) Uani 1 1 d . . .
C80 C 0.0127(5) 0.7961(4) 0.5738(4) 0.0209(16) Uani 1 1 d . . .
H80A H 0.0689 0.8150 0.5575 0.025 Uiso 1 1 calc R . .
H80B H -0.0458 0.8015 0.5328 0.025 Uiso 1 1 calc R . .
C81 C 0.0023(5) 0.8438(4) 0.6413(4) 0.0197(15) Uani 1 1 d . . .
C82 C -0.0497(5) 0.9102(4) 0.6430(4) 0.0206(15) Uani 1 1 d . . .
C83 C -0.1080(5) 0.9416(4) 0.5740(4) 0.0276(17) Uani 1 1 d . . .
H83A H -0.0644 0.9666 0.5497 0.041 Uiso 1 1 calc R . .
H83B H -0.1536 0.9770 0.5877 0.041 Uiso 1 1 calc R . .
H83C H -0.1440 0.9019 0.5394 0.041 Uiso 1 1 calc R . .
C84 C -0.0842(5) 1.0160(4) 0.7350(4) 0.0252(17) Uani 1 1 d . . .
H84A H -0.0406 1.0576 0.7347 0.038 Uiso 1 1 calc R . .
H84B H -0.0978 1.0159 0.7844 0.038 Uiso 1 1 calc R . .
H84C H -0.1449 1.0205 0.6970 0.038 Uiso 1 1 calc R . .
C85 C -0.0363(5) 0.9446(4) 0.7177(4) 0.0199(15) Uani 1 1 d . . .
C86 C 0.0290(5) 0.9061(4) 0.7744(4) 0.0197(15) Uani 1 1 d . . .
C87 C 0.0634(5) 0.9244(4) 0.8560(4) 0.0213(16) Uani 1 1 d . . .
C88 C 0.0633(5) 0.9954(4) 0.8913(4) 0.0263(17) Uani 1 1 d . . .
H88 H 0.0372 1.0347 0.8625 0.032 Uiso 1 1 calc R . .
C89 C 0.1013(6) 1.0090(5) 0.9684(4) 0.0331(19) Uani 1 1 d . . .
H89 H 0.0985 1.0571 0.9914 0.040 Uiso 1 1 calc R . .
C90 C 0.1421(6) 0.9548(5) 1.0109(4) 0.035(2) Uani 1 1 d . . .
H90 H 0.1686 0.9650 1.0631 0.042 Uiso 1 1 calc R . .
C91 C 0.1447(6) 0.8845(5) 0.9777(4) 0.0316(19) Uani 1 1 d . . .
H91 H 0.1745 0.8465 1.0069 0.038 Uiso 1 1 calc R . .
C92 C 0.1041(5) 0.8694(4) 0.9020(4) 0.0252(17) Uani 1 1 d . . .
H92 H 0.1038 0.8203 0.8805 0.030 Uiso 1 1 calc R . .
C93 C -0.1513(5) 0.7364(4) 0.7168(4) 0.0207(16) Uani 1 1 d . . .
C94 C -0.2107(5) 0.7735(4) 0.6585(4) 0.0196(15) Uani 1 1 d . . .
C95 C -0.2406(5) 0.8407(4) 0.6900(4) 0.0212(16) Uani 1 1 d . . .
C96 C -0.1994(5) 0.8449(4) 0.7695(4) 0.0214(16) Uani 1 1 d . . .
C97 C -0.1446(5) 0.7802(4) 0.7865(4) 0.0209(16) Uani 1 1 d . . .
C98 C -0.1080(5) 0.6622(4) 0.7088(4) 0.0245(16) Uani 1 1 d . . .
H98A H -0.1570 0.6238 0.7070 0.037 Uiso 1 1 calc R . .
H98B H -0.0528 0.6571 0.7515 0.037 Uiso 1 1 calc R . .
H98C H -0.0860 0.6574 0.6625 0.037 Uiso 1 1 calc R . .
C99 C -0.2386(5) 0.7456(4) 0.5786(4) 0.0269(17) Uani 1 1 d . . .
H99A H -0.3043 0.7241 0.5664 0.040 Uiso 1 1 calc R . .
H99B H -0.1932 0.7079 0.5690 0.040 Uiso 1 1 calc R . .
H99C H -0.2367 0.7863 0.5474 0.040 Uiso 1 1 calc R . .
C100 C -0.3079(5) 0.8934(4) 0.6474(4) 0.0272(17) Uani 1 1 d . . .
H10D H -0.2945 0.8966 0.5983 0.041 Uiso 1 1 calc R . .
H10E H -0.2984 0.9420 0.6751 0.041 Uiso 1 1 calc R . .
H10F H -0.3750 0.8762 0.6409 0.041 Uiso 1 1 calc R . .
C101 C -0.2113(5) 0.9058(4) 0.8262(4) 0.0250(17) Uani 1 1 d . . .
H10G H -0.2566 0.8896 0.8542 0.038 Uiso 1 1 calc R . .
H10H H -0.2368 0.9491 0.8004 0.038 Uiso 1 1 calc R . .
H10I H -0.1483 0.9184 0.8607 0.038 Uiso 1 1 calc R . .
C102 C -0.0968(6) 0.7587(4) 0.8635(4) 0.0290(18) Uani 1 1 d . . .
H10J H -0.0752 0.8031 0.8971 0.043 Uiso 1 1 calc R . .
H10K H -0.0408 0.7283 0.8612 0.043 Uiso 1 1 calc R . .
H10L H -0.1433 0.7307 0.8824 0.043 Uiso 1 1 calc R . .
C1S C 0.474(2) 0.9224(12) -0.0066(17) 0.072(5) Uani 0.265(10) 1 d PGDU A -1
C2S C 0.408(2) 0.9375(13) 0.0365(17) 0.062(4) Uani 0.265(10) 1 d PGDU A -1
H2S H 0.3764 0.8984 0.0532 0.074 Uiso 0.265(10) 1 calc PR A -1
C3S C 0.387(2) 1.0100(15) 0.0550(18) 0.060(5) Uani 0.265(10) 1 d PGDU A -1
H3S H 0.3417 1.0204 0.0845 0.072 Uiso 0.265(10) 1 calc PR A -1
C4S C 0.432(2) 1.0673(12) 0.0305(17) 0.075(5) Uani 0.265(10) 1 d PGDU A -1
H4S H 0.4183 1.1168 0.0432 0.089 Uiso 0.265(10) 1 calc PR A -1
C5S C 0.499(2) 1.0521(13) -0.0125(19) 0.073(5) Uani 0.265(10) 1 d PGDU A -1
H5S H 0.5297 1.0913 -0.0292 0.087 Uiso 0.265(10) 1 calc PR A -1
C6S C 0.519(2) 0.9797(15) -0.031(2) 0.072(5) Uani 0.265(10) 1 d PGDU A -1
H6S H 0.5644 0.9693 -0.0605 0.087 Uiso 0.265(10) 1 calc PR A -1
C7S C 0.494(3) 0.8449(15) -0.026(2) 0.092(8) Uani 0.265(10) 1 d PDU A -1
H7S1 H 0.4398 0.8134 -0.0213 0.138 Uiso 0.265(10) 1 calc PR A -1
H7S2 H 0.5538 0.8307 0.0078 0.138 Uiso 0.265(10) 1 calc PR A -1
H7S3 H 0.5001 0.8392 -0.0777 0.138 Uiso 0.265(10) 1 calc PR A -1
C1A C 0.460(2) 1.0462(12) 0.0016(19) 0.069(5) Uani 0.235(10) 1 d PGDU A -2
C2A C 0.516(2) 0.9938(16) -0.026(2) 0.071(5) Uani 0.235(10) 1 d PGDU A -2
H2A H 0.5619 1.0085 -0.0524 0.085 Uiso 0.235(10) 1 calc PR A -2
C3A C 0.506(2) 0.9201(14) -0.015(2) 0.073(5) Uani 0.235(10) 1 d PGDU A -2
H3A H 0.5443 0.8844 -0.0337 0.088 Uiso 0.235(10) 1 calc PR A -2
C4A C 0.439(3) 0.8987(13) 0.024(2) 0.072(5) Uani 0.235(10) 1 d PGDU A -2
H4A H 0.4323 0.8483 0.0313 0.087 Uiso 0.235(10) 1 calc PR A -2
C5A C 0.383(3) 0.9510(17) 0.051(2) 0.067(5) Uani 0.235(10) 1 d PGDU A -2
H5A H 0.3380 0.9364 0.0776 0.081 Uiso 0.235(10) 1 calc PR A -2
C6A C 0.394(2) 1.0247(15) 0.040(2) 0.063(5) Uani 0.235(10) 1 d PGDU A -2
H6A H 0.3557 1.0605 0.0590 0.075 Uiso 0.235(10) 1 calc PR A -2
C7A C 0.467(3) 1.1223(17) -0.017(3) 0.086(8) Uani 0.235(10) 1 d PDU A -2
H7A1 H 0.4247 1.1531 0.0063 0.129 Uiso 0.235(10) 1 calc PR A -2
H7A2 H 0.4463 1.1240 -0.0718 0.129 Uiso 0.235(10) 1 calc PR A -2
H7A3 H 0.5341 1.1407 0.0006 0.129 Uiso 0.235(10) 1 calc PR A -2
Fe1 Fe 0.65700(7) 0.91171(5) 0.30762(5) 0.0185(2) Uani 1 1 d . . .
Fe2 Fe 0.17233(7) 0.63926(6) 0.19025(5) 0.0182(2) Uani 1 1 d . . .
Fe3 Fe 0.36181(7) 0.58241(5) 0.65561(5) 0.0180(2) Uani 1 1 d . . .
Fe4 Fe -0.09006(7) 0.83894(5) 0.71389(5) 0.0173(2) Uani 1 1 d . . .
N1 N 0.3861(4) 0.8079(3) 0.2815(3) 0.0180(13) Uani 1 1 d . . .
N2 N 0.0937(4) 0.6858(3) 0.6417(3) 0.0187(13) Uani 1 1 d . . .
O1 O 0.5223(4) 0.6667(3) 0.0821(4) 0.0485(17) Uani 1 1 d . . .
O2 O 0.3265(4) 0.8210(3) 0.8680(3) 0.0390(14) Uani 1 1 d . . .
P1 P 0.55298(12) 0.84410(10) 0.21599(10) 0.0194(4) Uani 1 1 d . . .
P2 P 0.32568(12) 0.66594(10) 0.18946(10) 0.0192(4) Uani 1 1 d . . .
P3 P 0.29302(12) 0.65241(10) 0.73135(10) 0.0176(4) Uani 1 1 d . . .
P4 P 0.06995(12) 0.82672(10) 0.73000(10) 0.0179(4) Uani 1 1 d . . .

loop_
_atom_site_aniso_label
_atom_site_aniso_U_11
_atom_site_aniso_U_22
_atom_site_aniso_U_33
_atom_site_aniso_U_23
_atom_site_aniso_U_13
_atom_site_aniso_U_12
Rh1 0.0156(3) 0.0202(3) 0.0228(3) -0.0020(2) 0.0101(2) 0.0009(2)
Rh2 0.0133(3) 0.0164(3) 0.0218(3) -0.0009(2) 0.0047(2) 0.0026(2)
C1 0.019(4) 0.033(5) 0.038(5) -0.008(4) 0.010(3) -0.008(4)
C2 0.026(4) 0.029(4) 0.019(4) 0.000(3) 0.002(3) 0.003(3)
C3 0.023(4) 0.027(4) 0.024(4) 0.004(3) 0.006(3) -0.003(3)
C4 0.020(4) 0.029(4) 0.020(4) 0.004(3) 0.005(3) 0.004(3)
C5 0.023(4) 0.022(4) 0.020(4) -0.002(3) 0.003(3) 0.003(3)
C6 0.017(3) 0.028(4) 0.026(4) 0.002(3) 0.006(3) -0.002(3)
C7 0.038(5) 0.044(5) 0.025(4) -0.012(4) 0.015(4) 0.006(4)
C8 0.045(5) 0.025(4) 0.036(5) 0.000(4) 0.000(4) -0.009(4)
C9 0.017(4) 0.049(5) 0.037(5) 0.005(4) 0.005(3) 0.006(4)
C10 0.038(5) 0.031(5) 0.029(4) 0.002(4) 0.007(4) 0.007(4)
C11 0.029(4) 0.042(5) 0.029(4) 0.005(4) 0.008(3) -0.006(4)
C12 0.024(4) 0.032(4) 0.023(4) 0.001(3) 0.012(3) 0.001(3)
C13 0.023(4) 0.028(4) 0.031(4) 0.006(3) 0.005(3) 0.008(3)
C14 0.023(4) 0.031(5) 0.036(5) -0.006(4) 0.014(3) 0.010(4)
C15 0.021(4) 0.040(5) 0.028(4) -0.001(4) 0.014(3) 0.001(4)
C16 0.021(4) 0.025(4) 0.024(4) -0.005(3) 0.008(3) -0.003(3)
C17 0.012(3) 0.025(4) 0.024(4) -0.002(3) 0.009(3) -0.002(3)
C18 0.014(3) 0.016(4) 0.020(4) 0.001(3) 0.003(3) 0.000(3)
C19 0.018(3) 0.017(4) 0.023(4) -0.003(3) 0.010(3) -0.003(3)
C20 0.024(4) 0.023(4) 0.030(4) -0.002(3) 0.011(3) -0.007(3)
C21 0.035(4) 0.022(4) 0.027(4) 0.004(3) 0.012(3) 0.006(4)
C22 0.024(4) 0.020(4) 0.028(4) 0.002(3) 0.009(3) 0.003(3)
C23 0.016(3) 0.028(4) 0.022(4) 0.001(3) 0.011(3) 0.003(3)
C24 0.016(3) 0.027(4) 0.028(4) 0.008(3) 0.011(3) 0.008(3)
C25 0.013(3) 0.022(4) 0.020(4) 0.001(3) 0.003(3) 0.006(3)
C26 0.021(4) 0.024(4) 0.019(4) -0.007(3) 0.007(3) 0.006(3)
C27 0.020(4) 0.028(4) 0.022(4) 0.007(3) 0.012(3) 0.009(3)
C28 0.012(3) 0.024(4) 0.022(4) 0.002(3) 0.007(3) -0.002(3)
C29 0.020(4) 0.023(4) 0.025(4) 0.005(3) 0.008(3) 0.007(3)
C30 0.011(3) 0.022(4) 0.026(4) 0.004(3) 0.004(3) 0.008(3)
C31 0.020(4) 0.023(4) 0.020(4) 0.003(3) 0.005(3) 0.005(3)
C32 0.029(4) 0.025(4) 0.027(4) 0.004(3) 0.013(3) 0.006(3)
C33 0.030(4) 0.029(4) 0.029(4) 0.001(3) 0.015(3) 0.000(4)
C34 0.020(4) 0.023(4) 0.022(4) 0.004(3) 0.006(3) 0.003(3)
C35 0.019(3) 0.016(4) 0.024(4) -0.002(3) 0.009(3) 0.003(3)
C36 0.015(3) 0.029(4) 0.028(4) 0.008(3) 0.006(3) 0.000(3)
C37 0.026(4) 0.027(4) 0.028(4) -0.001(3) 0.008(3) -0.001(3)
C38 0.042(5) 0.047(5) 0.023(4) 0.007(4) 0.012(4) 0.000(4)
C39 0.041(5) 0.051(6) 0.025(5) -0.006(4) 0.015(4) -0.006(4)
C40 0.034(4) 0.035(5) 0.034(5) -0.012(4) 0.012(4) -0.001(4)
C41 0.026(4) 0.026(4) 0.027(4) 0.000(3) 0.010(3) 0.003(3)
C42 0.018(4) 0.025(4) 0.035(4) 0.012(3) 0.010(3) 0.015(3)
C43 0.017(4) 0.033(5) 0.036(5) 0.006(4) 0.015(3) 0.012(3)
C44 0.014(4) 0.037(5) 0.037(5) 0.009(4) 0.007(3) 0.003(3)
C45 0.010(3) 0.035(5) 0.052(5) -0.003(4) 0.001(3) -0.002(3)
C46 0.019(4) 0.043(5) 0.021(4) 0.004(4) 0.005(3) 0.011(4)
C47 0.041(5) 0.037(5) 0.060(6) 0.017(5) 0.019(4) 0.020(4)
C48 0.029(4) 0.070(7) 0.029(5) -0.001(4) 0.009(4) 0.020(5)
C49 0.027(5) 0.065(7) 0.085(8) 0.035(6) 0.032(5) 0.008(5)
C50 0.033(5) 0.054(7) 0.096(9) -0.028(6) -0.014(5) 0.003(5)
C51 0.039(5) 0.107(9) 0.028(5) 0.012(5) 0.010(4) 0.034(6)
C52 0.020(4) 0.024(4) 0.036(5) 0.002(4) 0.007(4) 0.013(3)
C53 0.024(4) 0.029(4) 0.021(4) 0.007(3) 0.016(3) 0.010(3)
C54 0.023(4) 0.032(4) 0.018(4) 0.002(3) 0.011(3) 0.008(3)
C55 0.023(4) 0.031(4) 0.021(4) 0.004(3) 0.009(3) 0.010(3)
C56 0.028(4) 0.022(4) 0.027(4) 0.001(3) 0.021(3) 0.005(3)
C57 0.030(4) 0.025(4) 0.027(4) 0.004(3) 0.015(3) 0.004(3)
C58 0.037(5) 0.045(5) 0.028(4) 0.019(4) 0.017(4) 0.017(4)
C59 0.037(5) 0.038(5) 0.027(4) 0.000(4) 0.012(4) -0.002(4)
C60 0.044(5) 0.032(5) 0.038(5) 0.002(4) 0.024(4) 0.016(4)
C61 0.027(4) 0.046(5) 0.040(5) 0.002(4) 0.019(4) 0.004(4)
C62 0.045(5) 0.031(5) 0.036(5) 0.015(4) 0.017(4) 0.007(4)
C63 0.020(4) 0.028(4) 0.028(4) 0.008(3) -0.003(3) 0.003(3)
C64 0.029(4) 0.026(4) 0.043(5) 0.018(4) 0.003(4) -0.006(4)
C65 0.023(4) 0.034(5) 0.043(5) 0.006(4) 0.002(4) -0.007(4)
C66 0.023(4) 0.042(5) 0.027(4) 0.002(4) -0.006(3) -0.005(4)
C67 0.029(4) 0.033(5) 0.035(5) 0.008(4) 0.012(4) 0.003(4)
C68 0.016(3) 0.028(4) 0.030(4) 0.000(3) 0.010(3) 0.006(3)
C69 0.013(3) 0.025(4) 0.021(4) 0.004(3) 0.009(3) 0.003(3)
C70 0.020(4) 0.027(4) 0.018(4) 0.004(3) 0.008(3) 0.004(3)
C71 0.028(4) 0.026(4) 0.024(4) 0.005(3) 0.009(3) 0.012(3)
C72 0.032(4) 0.018(4) 0.024(4) 0.005(3) 0.014(3) 0.008(3)
C73 0.021(4) 0.017(4) 0.023(4) -0.004(3) 0.010(3) 0.001(3)
C74 0.024(4) 0.023(4) 0.016(4) 0.006(3) 0.011(3) 0.002(3)
C75 0.020(4) 0.016(4) 0.027(4) -0.003(3) 0.008(3) -0.001(3)
C76 0.018(3) 0.023(4) 0.028(4) -0.004(3) 0.011(3) 0.002(3)
C77 0.020(4) 0.022(4) 0.027(4) -0.009(3) 0.005(3) 0.002(3)
C78 0.019(4) 0.037(5) 0.019(4) -0.003(3) 0.004(3) 0.004(3)
C79 0.020(4) 0.026(4) 0.020(4) 0.001(3) 0.009(3) 0.007(3)
C80 0.019(3) 0.027(4) 0.018(4) 0.001(3) 0.007(3) 0.002(3)
C81 0.015(3) 0.020(4) 0.022(4) -0.002(3) 0.004(3) -0.003(3)
C82 0.019(3) 0.017(4) 0.027(4) 0.004(3) 0.007(3) 0.000(3)
C83 0.025(4) 0.025(4) 0.031(4) 0.006(3) 0.003(3) 0.000(3)
C84 0.027(4) 0.018(4) 0.031(4) 0.001(3) 0.010(3) 0.006(3)
C85 0.013(3) 0.016(4) 0.031(4) 0.004(3) 0.006(3) -0.001(3)
C86 0.018(3) 0.020(4) 0.023(4) 0.003(3) 0.008(3) 0.002(3)
C87 0.012(3) 0.027(4) 0.027(4) 0.003(3) 0.009(3) -0.004(3)
C88 0.018(4) 0.029(4) 0.033(4) -0.005(4) 0.010(3) -0.004(3)
C89 0.047(5) 0.030(5) 0.024(4) -0.013(4) 0.016(4) -0.008(4)
C90 0.046(5) 0.036(5) 0.021(4) -0.006(4) 0.008(4) -0.008(4)
C91 0.035(4) 0.039(5) 0.022(4) 0.006(4) 0.010(3) -0.004(4)
C92 0.028(4) 0.016(4) 0.033(4) -0.002(3) 0.012(3) -0.004(3)
C93 0.016(3) 0.017(4) 0.030(4) 0.004(3) 0.007(3) 0.000(3)
C94 0.016(3) 0.018(4) 0.026(4) 0.001(3) 0.007(3) 0.000(3)
C95 0.013(3) 0.020(4) 0.031(4) 0.001(3) 0.006(3) 0.004(3)
C96 0.015(3) 0.025(4) 0.027(4) -0.003(3) 0.014(3) -0.001(3)
C97 0.010(3) 0.026(4) 0.027(4) 0.005(3) 0.005(3) -0.004(3)
C98 0.031(4) 0.016(4) 0.028(4) 0.000(3) 0.009(3) 0.000(3)
C99 0.024(4) 0.030(4) 0.028(4) 0.005(3) 0.008(3) 0.006(3)
C100 0.018(4) 0.030(4) 0.035(5) 0.004(4) 0.009(3) 0.003(3)
C101 0.022(4) 0.029(4) 0.024(4) -0.007(3) 0.008(3) 0.001(3)
C102 0.032(4) 0.033(5) 0.025(4) 0.007(4) 0.012(3) -0.004(4)
C1S 0.064(7) 0.080(7) 0.075(7) -0.002(6) 0.022(6) -0.003(6)
C2S 0.053(7) 0.076(7) 0.065(7) 0.007(6) 0.030(6) -0.007(6)
C3S 0.054(7) 0.071(8) 0.064(7) 0.015(7) 0.028(6) -0.011(7)
C4S 0.070(7) 0.079(8) 0.076(7) 0.005(7) 0.021(6) -0.006(7)
C5S 0.065(7) 0.081(8) 0.074(7) -0.002(7) 0.022(6) -0.002(7)
C6S 0.065(7) 0.080(7) 0.073(7) -0.001(6) 0.021(6) -0.002(6)
C7S 0.074(11) 0.093(12) 0.096(11) -0.004(10) 0.004(10) -0.009(10)
C1A 0.064(7) 0.078(7) 0.071(7) 0.003(6) 0.027(6) -0.004(6)
C2A 0.064(7) 0.077(7) 0.072(7) -0.001(6) 0.022(6) 0.000(6)
C3A 0.062(7) 0.080(8) 0.077(7) -0.002(7) 0.019(6) -0.002(7)
C4A 0.065(7) 0.081(8) 0.072(7) 0.003(7) 0.020(6) -0.007(7)
C5A 0.058(7) 0.079(8) 0.070(7) 0.007(7) 0.024(6) -0.007(7)
C6A 0.055(7) 0.075(7) 0.067(7) 0.010(6) 0.030(6) -0.010(6)
C7A 0.087(11) 0.093(12) 0.076(11) 0.001(10) 0.020(10) -0.001(11)
Fe1 0.0155(5) 0.0193(5) 0.0216(6) 0.0007(4) 0.0067(4) 0.0025(4)
Fe2 0.0141(5) 0.0211(5) 0.0208(5) 0.0027(4) 0.0067(4) 0.0028(4)
Fe3 0.0167(5) 0.0191(5) 0.0205(5) 0.0037(4) 0.0086(4) 0.0055(4)
Fe4 0.0147(5) 0.0167(5) 0.0215(5) 0.0015(4) 0.0061(4) 0.0032(4)
N1 0.011(3) 0.020(3) 0.022(3) -0.002(3) 0.004(2) -0.002(2)
N2 0.017(3) 0.021(3) 0.019(3) -0.005(3) 0.008(2) 0.003(3)
O1 0.041(4) 0.051(4) 0.059(4) -0.027(3) 0.034(3) -0.009(3)
O2 0.026(3) 0.043(4) 0.039(4) -0.013(3) -0.003(3) 0.004(3)
P1 0.0153(9) 0.0205(10) 0.0247(10) -0.0012(8) 0.0098(7) 0.0028(8)
P2 0.0161(9) 0.0215(10) 0.0219(10) 0.0013(8) 0.0083(7) 0.0016(8)
P3 0.0141(8) 0.0159(9) 0.0235(10) 0.0003(8) 0.0063(7) 0.0035(7)
P4 0.0139(8) 0.0173(9) 0.0224(10) -0.0013(8) 0.0051(7) 0.0041(7)

loop_
_atom_type_symbol
_atom_type_description
_atom_type_scat_dispersion_real
_atom_type_scat_dispersion_imag
_atom_type_scat_source
C C 0.0033 0.0016 'International Tables Vol C Tables 4.2.6.8 and 6.1.1.4'
H H 0.0000 0.0000 'International Tables Vol C Tables 4.2.6.8 and 6.1.1.4'
N N 0.0061 0.0033 'International Tables Vol C Tables 4.2.6.8 and 6.1.1.4'
P P 0.1023 0.0942 'International Tables Vol C Tables 4.2.6.8 and 6.1.1.4'
Fe Fe 0.3463 0.8444 'International Tables Vol C Tables 4.2.6.8 and 6.1.1.4'
Rh Rh -1.1178 0.9187 'International Tables Vol C Tables 4.2.6.8 and 6.1.1.4'
O O 0.0106 0.0060 'International Tables Vol C Tables 4.2.6.8 and 6.1.1.4'

loop_
_geom_angle_atom_site_label_1
_geom_angle_atom_site_label_2
_geom_angle_atom_site_label_3
_geom_angle
C1 Rh1 N1 177.7(3)
C1 Rh1 P2 92.6(2)
N1 Rh1 P2 86.19(16)
C1 Rh1 P1 94.2(2)
N1 Rh1 P1 87.07(16)
P2 Rh1 P1 173.17(7)
C52 Rh2 N2 178.8(3)
C52 Rh2 P3 91.7(2)
N2 Rh2 P3 87.08(15)
C52 Rh2 P4 94.8(2)
N2 Rh2 P4 86.40(15)
P3 Rh2 P4 173.36(7)
O1 C1 Rh1 177.9(8)
C3 C2 C6 107.9(6)
C3 C2 C7 126.6(7)
C6 C2 C7 125.5(7)
C3 C2 Fe1 69.8(4)
C6 C2 Fe1 69.6(4)
C7 C2 Fe1 126.3(5)
C4 C3 C2 108.4(6)
C4 C3 C8 126.7(7)
C2 C3 C8 124.5(7)
C4 C3 Fe1 70.3(4)
C2 C3 Fe1 69.8(4)
C8 C3 Fe1 131.0(5)
C5 C4 C3 108.1(6)
C5 C4 C9 125.5(7)
C3 C4 C9 126.4(7)
C5 C4 Fe1 69.5(4)
C3 C4 Fe1 69.7(4)
C9 C4 Fe1 127.4(5)
C4 C5 C6 108.8(6)
C4 C5 C10 127.1(7)
C6 C5 C10 123.9(7)
C4 C5 Fe1 70.7(4)
C6 C5 Fe1 69.7(4)
C10 C5 Fe1 129.6(5)
C2 C6 C5 106.8(6)
C2 C6 C11 126.0(6)
C5 C6 C11 127.1(7)
C2 C6 Fe1 69.9(4)
C5 C6 Fe1 69.5(4)
C11 C6 Fe1 128.4(5)
C2 C7 H7A 109.5
C2 C7 H7B 109.5
H7A C7 H7B 109.5
C2 C7 H7C 109.5
H7A C7 H7C 109.5
H7B C7 H7C 109.5
C3 C8 H8A 109.5
C3 C8 H8B 109.5
H8A C8 H8B 109.5
C3 C8 H8C 109.5
H8A C8 H8C 109.5
H8B C8 H8C 109.5
C4 C9 H9A 109.5
C4 C9 H9B 109.5
H9A C9 H9B 109.5
C4 C9 H9C 109.5
H9A C9 H9C 109.5
H9B C9 H9C 109.5
C5 C10 H10A 109.5
C5 C10 H10B 109.5
H10A C10 H10B 109.5
C5 C10 H10C 109.5
H10A C10 H10C 109.5
H10B C10 H10C 109.5
C6 C11 H11A 109.5
C6 C11 H11B 109.5
H11A C11 H11B 109.5
C6 C11 H11C 109.5
H11A C11 H11C 109.5
H11B C11 H11C 109.5
C13 C12 C17 120.8(7)
C13 C12 H12 119.6
C17 C12 H12 119.6
C14 C13 C12 119.4(7)
C14 C13 H13 120.3
C12 C13 H13 120.3
C15 C14 C13 120.9(7)
C15 C14 H14 119.5
C13 C14 H14 119.5
C14 C15 C16 120.1(7)
C14 C15 H15 120.0
C16 C15 H15 120.0
C15 C16 C17 120.6(7)
C15 C16 H16 119.7
C17 C16 H16 119.7
C16 C17 C12 118.2(6)
C16 C17 C18 121.5(6)
C12 C17 C18 120.1(6)
C19 C18 C17 128.0(6)
C19 C18 P1 110.0(5)
C17 C18 P1 121.8(5)
C19 C18 Fe1 68.6(4)
C17 C18 Fe1 132.2(5)
P1 C18 Fe1 69.3(2)
C18 C19 C22 112.5(6)
C18 C19 C20 124.7(6)
C22 C19 C20 122.8(6)
C18 C19 Fe1 71.7(4)
C22 C19 Fe1 69.9(4)
C20 C19 Fe1 126.0(5)
C19 C20 H20A 109.5
C19 C20 H20B 109.5
H20A C20 H20B 109.5
C19 C20 H20C 109.5
H20A C20 H20C 109.5
H20B C20 H20C 109.5
C22 C21 H21A 109.5
C22 C21 H21B 109.5
H21A C21 H21B 109.5
C22 C21 H21C 109.5
H21A C21 H21C 109.5
H21B C21 H21C 109.5
C23 C22 C19 113.0(6)
C23 C22 C21 123.9(6)
C19 C22 C21 123.0(7)
C23 C22 Fe1 71.5(4)
C19 C22 Fe1 69.6(4)
C21 C22 Fe1 129.7(5)
C22 C23 C24 128.7(6)
C22 C23 P1 111.8(5)
C24 C23 P1 119.0(5)
C22 C23 Fe1 69.3(4)
C24 C23 Fe1 134.2(5)
P1 C23 Fe1 70.2(2)
C25 C24 C23 116.6(6)
C25 C24 H24A 108.1
C23 C24 H24A 108.1
C25 C24 H24B 108.1
C23 C24 H24B 108.1
H24A C24 H24B 107.3
C26 C25 N1 109.0(6)
C26 C25 C24 123.8(6)
N1 C25 C24 127.2(6)
C25 C26 C27 107.6(6)
C25 C26 H26 126.2
C27 C26 H26 126.2
C28 C27 C26 107.2(6)
C28 C27 H27 126.4
C26 C27 H27 126.4
C27 C28 N1 110.5(6)
C27 C28 C29 124.8(6)
N1 C28 C29 124.5(6)
C30 C29 C28 118.3(6)
C30 C29 H29A 107.7
C28 C29 H29A 107.7
C30 C29 H29B 107.7
C28 C29 H29B 107.7
H29A C29 H29B 107.1
C31 C30 C29 128.7(6)
C31 C30 P2 111.1(5)
C29 C30 P2 120.0(5)
C31 C30 Fe2 68.7(4)
C29 C30 Fe2 132.2(5)
P2 C30 Fe2 70.2(2)
C30 C31 C34 112.9(6)
C30 C31 C32 121.8(6)
C34 C31 C32 125.3(7)
C30 C31 Fe2 71.5(4)
C34 C31 Fe2 70.1(4)
C32 C31 Fe2 128.0(5)
C31 C32 H32A 109.5
C31 C32 H32B 109.5
H32A C32 H32B 109.5
C31 C32 H32C 109.5
H32A C32 H32C 109.5
H32B C32 H32C 109.5
C34 C33 H33A 109.5
C34 C33 H33B 109.5
H33A C33 H33B 109.5
C34 C33 H33C 109.5
H33A C33 H33C 109.5
H33B C33 H33C 109.5
C35 C34 C31 113.4(6)
C35 C34 C33 123.4(6)
C31 C34 C33 123.2(6)
C35 C34 Fe2 72.4(4)
C31 C34 Fe2 69.6(4)
C33 C34 Fe2 126.4(5)
C34 C35 C36 129.5(6)
C34 C35 P2 109.4(5)
C36 C35 P2 121.0(5)
C34 C35 Fe2 68.0(4)
C36 C35 Fe2 132.0(5)
P2 C35 Fe2 68.9(2)
C41 C36 C37 116.9(7)
C41 C36 C35 121.5(6)
C37 C36 C35 121.3(7)
C38 C37 C36 121.6(7)
C38 C37 H37 119.2
C36 C37 H37 119.2
C39 C38 C37 120.4(8)
C39 C38 H38 119.8
C37 C38 H38 119.8
C40 C39 C38 119.2(8)
C40 C39 H39 120.4
C38 C39 H39 120.4
C39 C40 C41 120.9(8)
C39 C40 H40 119.5
C41 C40 H40 119.5
C40 C41 C36 120.9(7)
C40 C41 H41 119.5
C36 C41 H41 119.5
C43 C42 C46 108.5(7)
C43 C42 C47 124.5(7)
C46 C42 C47 127.0(7)
C43 C42 Fe2 71.0(4)
C46 C42 Fe2 69.2(4)
C47 C42 Fe2 127.7(5)
C42 C43 C44 107.5(7)
C42 C43 C48 127.7(8)
C44 C43 C48 124.5(7)
C42 C43 Fe2 69.0(4)
C44 C43 Fe2 70.0(4)
C48 C43 Fe2 130.8(5)
C45 C44 C43 107.9(7)
C45 C44 C49 126.0(8)
C43 C44 C49 126.0(8)
C45 C44 Fe2 68.6(4)
C43 C44 Fe2 70.0(4)
C49 C44 Fe2 129.7(5)
C46 C45 C44 108.4(7)
C46 C45 C50 125.5(9)
C44 C45 C50 125.8(9)
C46 C45 Fe2 69.6(4)
C44 C45 Fe2 71.3(4)
C50 C45 Fe2 129.0(6)
C45 C46 C42 107.6(7)
C45 C46 C51 126.5(8)
C42 C46 C51 125.4(8)
C45 C46 Fe2 69.9(4)
C42 C46 Fe2 70.2(4)
C51 C46 Fe2 131.2(5)
C42 C47 H47A 109.5
C42 C47 H47B 109.5
H47A C47 H47B 109.5
C42 C47 H47C 109.5
H47A C47 H47C 109.5
H47B C47 H47C 109.5
C43 C48 H48A 109.5
C43 C48 H48B 109.5
H48A C48 H48B 109.5
C43 C48 H48C 109.5
H48A C48 H48C 109.5
H48B C48 H48C 109.5
C44 C49 H49A 109.5
C44 C49 H49B 109.5
H49A C49 H49B 109.5
C44 C49 H49C 109.5
H49A C49 H49C 109.5
H49B C49 H49C 109.5
C45 C50 H50A 109.5
C45 C50 H50B 109.5
H50A C50 H50B 109.5
C45 C50 H50C 109.5
H50A C50 H50C 109.5
H50B C50 H50C 109.5
C46 C51 H51A 109.5
C46 C51 H51B 109.5
H51A C51 H51B 109.5
C46 C51 H51C 109.5
H51A C51 H51C 109.5
H51B C51 H51C 109.5
O2 C52 Rh2 178.2(7)
C54 C53 C57 109.3(6)
C54 C53 C58 126.7(7)
C57 C53 C58 124.1(7)
C54 C53 Fe3 69.5(4)
C57 C53 Fe3 71.0(4)
C58 C53 Fe3 127.4(5)
C53 C54 C55 107.0(7)
C53 C54 C59 127.1(6)
C55 C54 C59 125.9(7)
C53 C54 Fe3 70.1(4)
C55 C54 Fe3 70.1(4)
C59 C54 Fe3 127.1(5)
C56 C55 C54 107.7(6)
C56 C55 C60 126.4(7)
C54 C55 C60 125.8(7)
C56 C55 Fe3 69.5(4)
C54 C55 Fe3 68.7(4)
C60 C55 Fe3 129.3(5)
C55 C56 C57 108.8(6)
C55 C56 C61 125.3(7)
C57 C56 C61 125.8(7)
C55 C56 Fe3 70.3(4)
C57 C56 Fe3 70.9(4)
C61 C56 Fe3 127.9(5)
C53 C57 C56 107.2(6)
C53 C57 C62 124.5(7)
C56 C57 C62 128.0(7)
C53 C57 Fe3 68.8(4)
C56 C57 Fe3 68.8(4)
C62 C57 Fe3 132.5(5)
C53 C58 H58A 109.5
C53 C58 H58B 109.5
H58A C58 H58B 109.5
C53 C58 H58C 109.5
H58A C58 H58C 109.5
H58B C58 H58C 109.5
C54 C59 H59A 109.5
C54 C59 H59B 109.5
H59A C59 H59B 109.5
C54 C59 H59C 109.5
H59A C59 H59C 109.5
H59B C59 H59C 109.5
C55 C60 H60A 109.5
C55 C60 H60B 109.5
H60A C60 H60B 109.5
C55 C60 H60C 109.5
H60A C60 H60C 109.5
H60B C60 H60C 109.5
C56 C61 H61A 109.5
C56 C61 H61B 109.5
H61A C61 H61B 109.5
C56 C61 H61C 109.5
H61A C61 H61C 109.5
H61B C61 H61C 109.5
C57 C62 H62A 109.5
C57 C62 H62B 109.5
H62A C62 H62B 109.5
C57 C62 H62C 109.5
H62A C62 H62C 109.5
H62B C62 H62C 109.5
C64 C63 C68 121.8(7)
C64 C63 H63 119.1
C68 C63 H63 119.1
C65 C64 C63 119.7(7)
C65 C64 H64 120.2
C63 C64 H64 120.2
C64 C65 C66 120.7(8)
C64 C65 H65 119.6
C66 C65 H65 119.6
C65 C66 C67 119.5(8)
C65 C66 H66 120.3
C67 C66 H66 120.3
C66 C67 C68 121.1(8)
C66 C67 H67 119.4
C68 C67 H67 119.4
C63 C68 C67 117.1(7)
C63 C68 C69 121.7(7)
C67 C68 C69 120.9(7)
C70 C69 C68 127.4(6)
C70 C69 P3 108.9(5)
C68 C69 P3 123.5(5)
C70 C69 Fe3 68.2(4)
C68 C69 Fe3 133.5(5)
P3 C69 Fe3 68.5(2)
C73 C70 C69 114.1(6)
C73 C70 C71 123.2(7)
C69 C70 C71 122.6(6)
C73 C70 Fe3 70.0(4)
C69 C70 Fe3 72.0(4)
C71 C70 Fe3 129.1(5)
C70 C71 H71A 109.5
C70 C71 H71B 109.5
H71A C71 H71B 109.5
C70 C71 H71C 109.5
H71A C71 H71C 109.5
H71B C71 H71C 109.5
C73 C72 H72A 109.5
C73 C72 H72B 109.5
H72A C72 H72B 109.5
C73 C72 H72C 109.5
H72A C72 H72C 109.5
H72B C72 H72C 109.5
C70 C73 C74 112.7(6)
C70 C73 C72 123.6(6)
C74 C73 C72 123.5(6)
C70 C73 Fe3 70.0(4)
C74 C73 Fe3 71.3(4)
C72 C73 Fe3 130.7(5)
C73 C74 C75 128.8(6)
C73 C74 P3 111.1(5)
C75 C74 P3 119.7(5)
C73 C74 Fe3 69.0(4)
C75 C74 Fe3 134.9(5)
P3 C74 Fe3 69.6(2)
C74 C75 C76 116.9(6)
C74 C75 H75A 108.1
C76 C75 H75A 108.1
C74 C75 H75B 108.1
C76 C75 H75B 108.1
H75A C75 H75B 107.3
C77 C76 N2 110.3(6)
C77 C76 C75 123.1(7)
N2 C76 C75 126.6(6)
C76 C77 C78 107.0(7)
C76 C77 H77 126.5
C78 C77 H77 126.5
C79 C78 C77 107.3(6)
C79 C78 H78 126.3
C77 C78 H78 126.3
C78 C79 N2 109.8(6)
C78 C79 C80 124.4(6)
N2 C79 C80 125.7(6)
C81 C80 C79 116.1(6)
C81 C80 H80A 108.3
C79 C80 H80A 108.3
C81 C80 H80B 108.3
C79 C80 H80B 108.3
H80A C80 H80B 107.4
C82 C81 C80 127.8(6)
C82 C81 P4 111.6(5)
C80 C81 P4 120.2(5)
C82 C81 Fe4 69.8(4)
C80 C81 Fe4 133.3(5)
P4 C81 Fe4 70.5(2)
C81 C82 C85 112.3(6)
C81 C82 C83 123.2(6)
C85 C82 C83 124.4(6)
C81 C82 Fe4 70.6(4)
C85 C82 Fe4 68.6(4)
C83 C82 Fe4 130.8(5)
C82 C83 H83A 109.5
C82 C83 H83B 109.5
H83A C83 H83B 109.5
C82 C83 H83C 109.5
H83A C83 H83C 109.5
H83B C83 H83C 109.5
C85 C84 H84A 109.5
C85 C84 H84B 109.5
H84A C84 H84B 109.5
C85 C84 H84C 109.5
H84A C84 H84C 109.5
H84B C84 H84C 109.5
C82 C85 C86 113.9(6)
C82 C85 C84 122.9(6)
C86 C85 C84 123.2(6)
C82 C85 Fe4 70.9(4)
C86 C85 Fe4 71.6(4)
C84 C85 Fe4 127.6(5)
C85 C86 C87 130.4(6)
C85 C86 P4 108.5(5)
C87 C86 P4 121.1(5)
C85 C86 Fe4 67.8(4)
C87 C86 Fe4 129.5(5)
P4 C86 Fe4 69.6(3)
C92 C87 C88 116.4(7)
C92 C87 C86 119.3(7)
C88 C87 C86 124.2(7)
C89 C88 C87 120.8(7)
C89 C88 H88 119.6
C87 C88 H88 119.6
C90 C89 C88 121.2(7)
C90 C89 H89 119.4
C88 C89 H89 119.4
C89 C90 C91 119.5(7)
C89 C90 H90 120.3
C91 C90 H90 120.3
C90 C91 C92 120.1(8)
C90 C91 H91 119.9
C92 C91 H91 119.9
C91 C92 C87 122.0(7)
C91 C92 H92 119.0
C87 C92 H92 119.0
C94 C93 C97 108.1(6)
C94 C93 C98 126.2(6)
C97 C93 C98 125.5(6)
C94 C93 Fe4 70.6(4)
C97 C93 Fe4 69.6(4)
C98 C93 Fe4 128.4(5)
C93 C94 C95 108.7(6)
C93 C94 C99 125.2(6)
C95 C94 C99 126.1(6)
C93 C94 Fe4 69.5(4)
C95 C94 Fe4 69.7(4)
C99 C94 Fe4 127.8(5)
C94 C95 C96 107.6(6)
C94 C95 C100 125.1(7)
C96 C95 C100 127.2(6)
C94 C95 Fe4 70.2(4)
C96 C95 Fe4 69.1(4)
C100 C95 Fe4 129.1(5)
C97 C96 C95 108.1(6)
C97 C96 C101 125.0(6)
C95 C96 C101 126.9(6)
C97 C96 Fe4 70.0(4)
C95 C96 Fe4 70.2(4)
C101 C96 Fe4 125.6(5)
C96 C97 C93 107.4(6)
C96 C97 C102 126.0(7)
C93 C97 C102 126.4(6)
C96 C97 Fe4 69.5(4)
C93 C97 Fe4 69.6(4)
C102 C97 Fe4 130.4(5)
C93 C98 H98A 109.5
C93 C98 H98B 109.5
H98A C98 H98B 109.5
C93 C98 H98C 109.5
H98A C98 H98C 109.5
H98B C98 H98C 109.5
C94 C99 H99A 109.5
C94 C99 H99B 109.5
H99A C99 H99B 109.5
C94 C99 H99C 109.5
H99A C99 H99C 109.5
H99B C99 H99C 109.5
C95 C100 H10D 109.5
C95 C100 H10E 109.5
H10D C100 H10E 109.5
C95 C100 H10F 109.5
H10D C100 H10F 109.5
H10E C100 H10F 109.5
C96 C101 H10G 109.5
C96 C101 H10H 109.5
H10G C101 H10H 109.5
C96 C101 H10I 109.5
H10G C101 H10I 109.5
H10H C101 H10I 109.5
C97 C102 H10J 109.5
C97 C102 H10K 109.5
H10J C102 H10K 109.5
C97 C102 H10L 109.5
H10J C102 H10L 109.5
H10K C102 H10L 109.5
C2S C1S C6S 120.0
C2S C1S C7S 118.8(8)
C6S C1S C7S 121.2(8)
C3S C2S C1S 120.0
C3S C2S H2S 120.0
C1S C2S H2S 120.0
C4S C3S C2S 120.0
C4S C3S H3S 120.0
C2S C3S H3S 120.0
C3S C4S C5S 120.0
C3S C4S H4S 120.0
C5S C4S H4S 120.0
C4S C5S C6S 120.0
C4S C5S H5S 120.0
C6S C5S H5S 120.0
C5S C6S C1S 120.0
C5S C6S H6S 120.0
C1S C6S H6S 120.0
C1S C7S H7S1 109.5
C1S C7S H7S2 109.5
H7S1 C7S H7S2 109.5
C1S C7S H7S3 109.5
H7S1 C7S H7S3 109.5
H7S2 C7S H7S3 109.5
C2A C1A C6A 120.0
C2A C1A C7A 118.3(8)
C6A C1A C7A 121.4(8)
C1A C2A C3A 120.0
C1A C2A H2A 120.0
C3A C2A H2A 120.0
C2A C3A C4A 120.0
C2A C3A H3A 120.0
C4A C3A H3A 120.0
C5A C4A C3A 120.0
C5A C4A H4A 120.0
C3A C4A H4A 120.0
C4A C5A C6A 120.0
C4A C5A H5A 120.0
C6A C5A H5A 120.0
C5A C6A C1A 120.0
C5A C6A H6A 120.0
C1A C6A H6A 120.0
C1A C7A H7A1 109.5
C1A C7A H7A2 109.5
H7A1 C7A H7A2 109.5
C1A C7A H7A3 109.5
H7A1 C7A H7A3 109.5
H7A2 C7A H7A3 109.5
C5 Fe1 C6 40.8(3)
C5 Fe1 C3 67.3(3)
C6 Fe1 C3 68.1(3)
C5 Fe1 C2 67.9(3)
C6 Fe1 C2 40.6(3)
C3 Fe1 C2 40.4(3)
C5 Fe1 C19 137.4(3)
C6 Fe1 C19 175.9(3)
C3 Fe1 C19 107.9(3)
C2 Fe1 C19 136.7(3)
C5 Fe1 C4 39.8(3)
C6 Fe1 C4 68.0(3)
C3 Fe1 C4 40.0(3)
C2 Fe1 C4 67.7(3)
C19 Fe1 C4 108.4(3)
C5 Fe1 C22 173.6(3)
C6 Fe1 C22 140.6(3)
C3 Fe1 C22 106.8(3)
C2 Fe1 C22 109.5(3)
C19 Fe1 C22 40.6(3)
C4 Fe1 C22 133.9(3)
C5 Fe1 C23 146.8(3)
C6 Fe1 C23 114.1(3)
C3 Fe1 C23 132.0(3)
C2 Fe1 C23 108.1(3)
C19 Fe1 C23 69.1(3)
C4 Fe1 C23 171.4(3)
C22 Fe1 C23 39.2(3)
C5 Fe1 C18 112.8(3)
C6 Fe1 C18 142.7(3)
C3 Fe1 C18 135.4(3)
C2 Fe1 C18 175.5(3)
C19 Fe1 C18 39.7(3)
C4 Fe1 C18 109.8(3)
C22 Fe1 C18 69.2(3)
C23 Fe1 C18 73.8(2)
C5 Fe1 P1 111.7(2)
C6 Fe1 P1 108.9(2)
C3 Fe1 P1 176.5(2)
C2 Fe1 P1 136.2(2)
C19 Fe1 P1 75.1(2)
C4 Fe1 P1 141.1(2)
C22 Fe1 P1 74.3(2)
C23 Fe1 P1 47.1(2)
C18 Fe1 P1 48.06(18)
C46 Fe2 C45 40.5(3)
C46 Fe2 C42 40.5(3)
C45 Fe2 C42 67.7(3)
C46 Fe2 C31 165.5(3)
C45 Fe2 C31 125.8(3)
C42 Fe2 C31 149.0(3)
C46 Fe2 C34 130.2(3)
C45 Fe2 C34 106.0(3)
C42 Fe2 C34 170.6(3)
C31 Fe2 C34 40.4(3)
C46 Fe2 C44 67.6(3)
C45 Fe2 C44 40.1(3)
C42 Fe2 C44 67.2(3)
C31 Fe2 C44 104.2(3)
C34 Fe2 C44 112.9(3)
C46 Fe2 C43 67.8(3)
C45 Fe2 C43 67.6(3)
C42 Fe2 C43 40.0(3)
C31 Fe2 C43 114.2(3)
C34 Fe2 C43 145.5(3)
C44 Fe2 C43 40.0(3)
C46 Fe2 C30 154.6(3)
C45 Fe2 C30 162.0(3)
C42 Fe2 C30 118.9(3)
C31 Fe2 C30 39.8(3)
C34 Fe2 C30 69.3(3)
C44 Fe2 C30 124.3(3)
C43 Fe2 C30 105.9(3)
C46 Fe2 C35 110.0(3)
C45 Fe2 C35 114.1(3)
C42 Fe2 C35 135.3(3)
C31 Fe2 C35 69.2(3)
C34 Fe2 C35 39.6(3)
C44 Fe2 C35 144.3(3)
C43 Fe2 C35 174.8(3)
C30 Fe2 C35 74.0(3)
C46 Fe2 P2 116.1(2)
C45 Fe2 P2 150.2(3)
C42 Fe2 P2 106.9(2)
C31 Fe2 P2 74.7(2)
C34 Fe2 P2 74.9(2)
C44 Fe2 P2 167.0(2)
C43 Fe2 P2 128.2(2)
C30 Fe2 P2 47.08(19)
C35 Fe2 P2 47.96(19)
C54 Fe3 C53 40.5(3)
C54 Fe3 C56 68.6(3)
C53 Fe3 C56 67.8(3)
C54 Fe3 C55 41.2(3)
C53 Fe3 C55 68.0(3)
C56 Fe3 C55 40.2(3)
C54 Fe3 C73 106.9(3)
C53 Fe3 C73 137.0(3)
C56 Fe3 C73 136.8(3)
C55 Fe3 C73 107.4(3)
C54 Fe3 C70 133.7(3)
C53 Fe3 C70 174.2(3)
C56 Fe3 C70 111.1(3)
C55 Fe3 C70 107.3(3)
C73 Fe3 C70 40.0(3)
C54 Fe3 C57 68.2(3)
C53 Fe3 C57 40.2(3)
C56 Fe3 C57 40.3(3)
C55 Fe3 C57 67.7(3)
C73 Fe3 C57 174.7(3)
C70 Fe3 C57 142.2(3)
C54 Fe3 C74 107.1(3)
C53 Fe3 C74 111.7(3)
C56 Fe3 C74 174.2(3)
C55 Fe3 C74 134.0(3)
C73 Fe3 C74 39.7(3)
C70 Fe3 C74 68.8(3)
C57 Fe3 C74 142.7(3)
C54 Fe3 C69 172.9(3)
C53 Fe3 C69 146.0(3)
C56 Fe3 C69 109.7(3)
C55 Fe3 C69 133.2(3)
C73 Fe3 C69 69.3(3)
C70 Fe3 C69 39.8(3)
C57 Fe3 C69 115.2(3)
C74 Fe3 C69 74.1(3)
C54 Fe3 P3 137.7(2)
C53 Fe3 P3 109.86(19)
C56 Fe3 P3 138.4(2)
C55 Fe3 P3 177.6(2)
C73 Fe3 P3 74.87(19)
C70 Fe3 P3 74.90(19)
C57 Fe3 P3 110.0(2)
C74 Fe3 P3 47.4(2)
C69 Fe3 P3 48.09(18)
C85 Fe4 C96 106.7(3)
C85 Fe4 C93 174.8(3)
C96 Fe4 C93 68.1(3)
C85 Fe4 C97 134.5(3)
C96 Fe4 C97 40.5(3)
C93 Fe4 C97 40.8(3)
C85 Fe4 C95 109.2(3)
C96 Fe4 C95 40.7(3)
C93 Fe4 C95 67.7(3)
C97 Fe4 C95 68.1(3)
C85 Fe4 C94 139.9(3)
C96 Fe4 C94 67.8(3)
C93 Fe4 C94 39.9(3)
C97 Fe4 C94 67.8(3)
C95 Fe4 C94 40.0(3)
C85 Fe4 C82 40.6(3)
C96 Fe4 C82 131.1(3)
C93 Fe4 C82 143.5(3)
C97 Fe4 C82 171.5(3)
C95 Fe4 C82 105.7(3)
C94 Fe4 C82 111.7(3)
C85 Fe4 C81 69.7(3)
C96 Fe4 C81 168.7(3)
C93 Fe4 C81 115.6(3)
C97 Fe4 C81 148.8(3)
C95 Fe4 C81 129.4(3)
C94 Fe4 C81 107.7(3)
C82 Fe4 C81 39.7(3)
C85 Fe4 C86 40.6(3)
C96 Fe4 C86 109.5(3)
C93 Fe4 C86 139.3(3)
C97 Fe4 C86 110.0(3)
C95 Fe4 C86 138.0(3)
C94 Fe4 C86 177.2(3)
C82 Fe4 C86 70.3(3)
C81 Fe4 C86 75.1(3)
C85 Fe4 P4 75.20(19)
C96 Fe4 P4 143.4(2)
C93 Fe4 P4 108.33(19)
C97 Fe4 P4 112.35(19)
C95 Fe4 P4 173.7(2)
C94 Fe4 P4 133.83(19)
C82 Fe4 P4 74.45(19)
C81 Fe4 P4 47.15(19)
C86 Fe4 P4 48.16(18)
C25 N1 C28 105.7(5)
C25 N1 Rh1 126.5(4)
C28 N1 Rh1 127.8(4)
C76 N2 C79 105.5(6)
C76 N2 Rh2 126.9(5)
C79 N2 Rh2 127.6(5)
C23 P1 C18 92.6(3)
C23 P1 Fe1 62.8(2)
C18 P1 Fe1 62.6(2)
C23 P1 Rh1 117.7(2)
C18 P1 Rh1 146.9(2)
Fe1 P1 Rh1 141.79(9)
C30 P2 C35 93.1(3)
C30 P2 Fe2 62.7(2)
C35 P2 Fe2 63.1(2)
C30 P2 Rh1 116.1(3)
C35 P2 Rh1 143.9(2)
Fe2 P2 Rh1 148.38(9)
C74 P3 C69 93.2(3)
C74 P3 Fe3 63.1(2)
C69 P3 Fe3 63.4(2)
C74 P3 Rh2 117.5(2)
C69 P3 Rh2 145.1(3)
Fe3 P3 Rh2 143.94(9)
C81 P4 C86 93.7(3)
C81 P4 Fe4 62.4(2)
C86 P4 Fe4 62.3(2)
C81 P4 Rh2 116.7(2)
C86 P4 Rh2 146.3(2)
Fe4 P4 Rh2 143.65(9)

loop_
_geom_bond_atom_site_label_1
_geom_bond_atom_site_label_2
_geom_bond_distance
Rh1 C1 1.848(8)
Rh1 N1 2.120(5)
Rh1 P2 2.248(2)
Rh1 P1 2.251(2)
Rh2 C52 1.853(8)
Rh2 N2 2.118(6)
Rh2 P3 2.2439(18)
Rh2 P4 2.2616(18)
C1 O1 1.137(9)
C2 C3 1.433(10)
C2 C6 1.439(10)
C2 C7 1.505(10)
C2 Fe1 2.077(7)
C3 C4 1.425(10)
C3 C8 1.509(10)
C3 Fe1 2.077(7)
C4 C5 1.416(10)
C4 C9 1.501(10)
C4 Fe1 2.085(7)
C5 C6 1.445(10)
C5 C10 1.500(10)
C5 Fe1 2.070(7)
C6 C11 1.507(10)
C6 Fe1 2.073(7)
C7 H7A 0.9800
C7 H7B 0.9800
C7 H7C 0.9800
C8 H8A 0.9800
C8 H8B 0.9800
C8 H8C 0.9800
C9 H9A 0.9800
C9 H9B 0.9800
C9 H9C 0.9800
C10 H10A 0.9800
C10 H10B 0.9800
C10 H10C 0.9800
C11 H11A 0.9800
C11 H11B 0.9800
C11 H11C 0.9800
C12 C13 1.398(10)
C12 C17 1.402(10)
C12 H12 0.9500
C13 C14 1.377(10)
C13 H13 0.9500
C14 C15 1.376(11)
C14 H14 0.9500
C15 C16 1.390(10)
C15 H15 0.9500
C16 C17 1.401(9)
C16 H16 0.9500
C17 C18 1.477(9)
C18 C19 1.431(9)
C18 P1 1.781(7)
C18 Fe1 2.126(7)
C19 C22 1.447(9)
C19 C20 1.487(9)
C19 Fe1 2.085(7)
C20 H20A 0.9800
C20 H20B 0.9800
C20 H20C 0.9800
C21 C22 1.517(10)
C21 H21A 0.9800
C21 H21B 0.9800
C21 H21C 0.9800
C22 C23 1.409(10)
C22 Fe1 2.089(7)
C23 C24 1.526(9)
C23 P1 1.743(7)
C23 Fe1 2.117(7)
C24 C25 1.496(10)
C24 H24A 0.9900
C24 H24B 0.9900
C25 C26 1.387(9)
C25 N1 1.392(9)
C26 C27 1.402(10)
C26 H26 0.9500
C27 C28 1.359(9)
C27 H27 0.9500
C28 N1 1.395(8)
C28 C29 1.514(9)
C29 C30 1.488(10)
C29 H29A 0.9900
C29 H29B 0.9900
C30 C31 1.427(10)
C30 P2 1.741(7)
C30 Fe2 2.112(7)
C31 C34 1.434(10)
C31 C32 1.505(10)
C31 Fe2 2.075(7)
C32 H32A 0.9800
C32 H32B 0.9800
C32 H32C 0.9800
C33 C34 1.495(10)
C33 H33A 0.9800
C33 H33B 0.9800
C33 H33C 0.9800
C34 C35 1.430(10)
C34 Fe2 2.082(7)
C35 C36 1.475(10)
C35 P2 1.781(7)
C35 Fe2 2.139(6)
C36 C41 1.401(10)
C36 C37 1.403(10)
C37 C38 1.385(10)
C37 H37 0.9500
C38 C39 1.379(12)
C38 H38 0.9500
C39 C40 1.377(12)
C39 H39 0.9500
C40 C41 1.390(10)
C40 H40 0.9500
C41 H41 0.9500
C42 C43 1.424(10)
C42 C46 1.428(11)
C42 C47 1.513(11)
C42 Fe2 2.068(7)
C43 C44 1.433(11)
C43 C48 1.499(11)
C43 Fe2 2.095(7)
C44 C45 1.424(11)
C44 C49 1.492(11)
C44 Fe2 2.094(7)
C45 C46 1.422(11)
C45 C50 1.504(12)
C45 Fe2 2.059(7)
C46 C51 1.501(11)
C46 Fe2 2.055(7)
C47 H47A 0.9800
C47 H47B 0.9800
C47 H47C 0.9800
C48 H48A 0.9800
C48 H48B 0.9800
C48 H48C 0.9800
C49 H49A 0.9800
C49 H49B 0.9800
C49 H49C 0.9800
C50 H50A 0.9800
C50 H50B 0.9800
C50 H50C 0.9800
C51 H51A 0.9800
C51 H51B 0.9800
C51 H51C 0.9800
C52 O2 1.139(9)
C53 C54 1.430(10)
C53 C57 1.436(11)
C53 C58 1.517(10)
C53 Fe3 2.072(7)
C54 C55 1.460(10)
C54 C59 1.505(11)
C54 Fe3 2.064(7)
C55 C56 1.428(11)
C55 C60 1.491(10)
C55 Fe3 2.082(7)
C56 C57 1.436(10)
C56 C61 1.509(10)
C56 Fe3 2.072(7)
C57 C62 1.496(10)
C57 Fe3 2.101(7)
C58 H58A 0.9800
C58 H58B 0.9800
C58 H58C 0.9800
C59 H59A 0.9800
C59 H59B 0.9800
C59 H59C 0.9800
C60 H60A 0.9800
C60 H60B 0.9800
C60 H60C 0.9800
C61 H61A 0.9800
C61 H61B 0.9800
C61 H61C 0.9800
C62 H62A 0.9800
C62 H62B 0.9800
C62 H62C 0.9800
C63 C64 1.388(11)
C63 C68 1.392(10)
C63 H63 0.9500
C64 C65 1.366(11)
C64 H64 0.9500
C65 C66 1.381(11)
C65 H65 0.9500
C66 C67 1.392(11)
C66 H66 0.9500
C67 C68 1.403(10)
C67 H67 0.9500
C68 C69 1.459(10)
C69 C70 1.437(10)
C69 P3 1.779(7)
C69 Fe3 2.137(7)
C70 C73 1.426(10)
C70 C71 1.513(9)
C70 Fe3 2.087(7)
C71 H71A 0.9800
C71 H71B 0.9800
C71 H71C 0.9800
C72 C73 1.504(9)
C72 H72A 0.9800
C72 H72B 0.9800
C72 H72C 0.9800
C73 C74 1.427(9)
C73 Fe3 2.086(7)
C74 C75 1.512(9)
C74 P3 1.747(7)
C74 Fe3 2.117(6)
C75 C76 1.519(10)
C75 H75A 0.9900
C75 H75B 0.9900
C76 C77 1.368(10)
C76 N2 1.395(9)
C77 C78 1.412(10)
C77 H77 0.9500
C78 C79 1.373(10)
C78 H78 0.9500
C79 N2 1.396(9)
C79 C80 1.506(10)
C80 C81 1.503(9)
C80 H80A 0.9900
C80 H80B 0.9900
C81 C82 1.423(9)
C81 P4 1.740(7)
C81 Fe4 2.103(7)
C82 C85 1.440(10)
C82 C83 1.500(10)
C82 Fe4 2.092(7)
C83 H83A 0.9800
C83 H83B 0.9800
C83 H83C 0.9800
C84 C85 1.519(9)
C84 H84A 0.9800
C84 H84B 0.9800
C84 H84C 0.9800
C85 C86 1.450(9)
C85 Fe4 2.061(7)
C86 C87 1.480(10)
C86 P4 1.778(7)
C86 Fe4 2.112(7)
C87 C92 1.402(10)
C87 C88 1.404(10)
C88 C89 1.397(10)
C88 H88 0.9500
C89 C90 1.356(11)
C89 H89 0.9500
C90 C91 1.382(11)
C90 H90 0.9500
C91 C92 1.383(10)
C91 H91 0.9500
C92 H92 0.9500
C93 C94 1.417(9)
C93 C97 1.445(10)
C93 C98 1.500(9)
C93 Fe4 2.071(7)
C94 C95 1.426(9)
C94 C99 1.483(10)
C94 Fe4 2.086(7)
C95 C96 1.441(10)
C95 C100 1.490(9)
C95 Fe4 2.079(6)
C96 C97 1.430(10)
C96 C101 1.505(9)
C96 Fe4 2.065(6)
C97 C102 1.504(10)
C97 Fe4 2.072(7)
C98 H98A 0.9800
C98 H98B 0.9800
C98 H98C 0.9800
C99 H99A 0.9800
C99 H99B 0.9800
C99 H99C 0.9800
C100 H10D 0.9800
C100 H10E 0.9800
C100 H10F 0.9800
C101 H10G 0.9800
C101 H10H 0.9800
C101 H10I 0.9800
C102 H10J 0.9800
C102 H10K 0.9800
C102 H10L 0.9800
C1S C2S 1.3900
C1S C6S 1.3900
C1S C7S 1.476(19)
C2S C3S 1.3900
C2S H2S 0.9500
C3S C4S 1.3900
C3S H3S 0.9500
C4S C5S 1.3900
C4S H4S 0.9500
C5S C6S 1.3900
C5S H5S 0.9500
C6S H6S 0.9500
C7S H7S1 0.9800
C7S H7S2 0.9800
C7S H7S3 0.9800
C1A C2A 1.3900
C1A C6A 1.3900
C1A C7A 1.47(2)
C2A C3A 1.3900
C2A H2A 0.9500
C3A C4A 1.3900
C3A H3A 0.9500
C4A C5A 1.3900
C4A H4A 0.9500
C5A C6A 1.3900
C5A H5A 0.9500
C6A H6A 0.9500
C7A H7A1 0.9800
C7A H7A2 0.9800
C7A H7A3 0.9800
Fe1 P1 2.239(2)
Fe2 P2 2.238(2)
Fe3 P3 2.225(2)
Fe4 P4 2.237(2)
